data_7717207
loop_
_publ_author_name
'Hsu, Yu-Ting'
'Bhagani, Chandni'
'Aguilar, Juan A.'
'Fox, Mark A.'
'Yufit, Dmitry'
'Davidson, Ross J.'
'Beeby, Andrew'

_publ_section_title
;
 Dual phosphorescent emissions from conformers of iridium complex rotors.
;
_journal_issue 43
_journal_name_full 'Dalton transactions (Cambridge, England : 2003)'
_journal_page_first 17518
_journal_page_last 17524
_journal_paper_doi 10.1039/d4dt02321h
_journal_volume 53
_journal_year 2024
_chemical_formula_moiety 'C38 H41 Cl Ir N3 Si'
_chemical_formula_sum 'C38 H41 Cl Ir N3 Si'
_chemical_formula_weight 795.48
_space_group_crystal_system monoclinic
_space_group_IT_number 14
_space_group_name_Hall '-P 2ybc'
_space_group_name_H-M_alt 'P 1 21/c 1'
_atom_sites_solution_hydrogens geom
_atom_sites_solution_primary iterative
_atom_sites_solution_secondary difmap
_audit_creation_date 2014-12-19
_audit_creation_method
;
Olex2 1.2-beta
(compiled 2014.11.28 svn.r3106 for OlexSys, GUI svn.r4959)
;
_audit_update_record
;
2022-01-21 deposited with the CCDC.	2024-09-25 downloaded from the CCDC.
;
_cell_angle_alpha 90.00
_cell_angle_beta 104.7440(19)
_cell_angle_gamma 90.00
_cell_formula_units_Z 4
_cell_length_a 14.3230(2)
_cell_length_b 22.6945(4)
_cell_length_c 11.3723(3)
_cell_measurement_reflns_used 9841
_cell_measurement_temperature 120.0
_cell_measurement_theta_max 31.59
_cell_measurement_theta_min 2.24
_cell_volume 3574.88(13)
_computing_cell_refinement 'SAINT v8.34A (Bruker, 2013)'
_computing_data_collection 'APEX2 v.2013.4_1 (Bruker, 2013)'
_computing_data_reduction 'SAINT v8.34A (Bruker, 2013)'
_computing_molecular_graphics 'Olex2 (Dolomanov et al., 2009)'
_computing_publication_material 'Olex2 (Dolomanov et al., 2009)'
_computing_structure_refinement 'XL (Sheldrick, 2008)'
_computing_structure_solution
;
Superflip (Palatinus & Chapuis, 2007;Palatinus & van der Lee, 2008;
Palatinus et al., 2012)
;
_diffrn_ambient_temperature 120.0
_diffrn_detector 'Bruker PHOTON 100 CMOS'
_diffrn_detector_type 'CMOS sensor'
_diffrn_measured_fraction_theta_full 1.000
_diffrn_measured_fraction_theta_max 1.000
_diffrn_measurement_device 'Bruker D8 Venture'
_diffrn_measurement_device_type D8Venture
_diffrn_measurement_method \w-scan
_diffrn_radiation_monochromator 'focusing mirrors'
_diffrn_radiation_probe x-ray
_diffrn_radiation_type MoK\a
_diffrn_radiation_wavelength 0.71073
_diffrn_reflns_av_R_equivalents 0.0611
_diffrn_reflns_av_unetI/netI 0.0489
_diffrn_reflns_limit_h_max 20
_diffrn_reflns_limit_h_min -20
_diffrn_reflns_limit_k_max 31
_diffrn_reflns_limit_k_min -31
_diffrn_reflns_limit_l_max 15
_diffrn_reflns_limit_l_min -16
_diffrn_reflns_number 58858
_diffrn_reflns_theta_full 30.00
_diffrn_reflns_theta_max 30.00
_diffrn_reflns_theta_min 2.24
_diffrn_source 'ImuS microsource'
_diffrn_standards_number 0
_exptl_absorpt_coefficient_mu 3.873
_exptl_absorpt_correction_T_max 1.0000
_exptl_absorpt_correction_T_min 0.7335
_exptl_absorpt_correction_type multi-scan
_exptl_absorpt_process_details
;
SADABS-2014/4 (Bruker,2014/4) was used for absorption correction.
wR2(int) was 0.1094 before and 0.0530 after correction.
The Ratio of minimum to maximum transmission is 0.7335.
The \l/2 correction factor is 0.00150.
;
_exptl_crystal_colour 'clear light yellow'
_exptl_crystal_colour_lustre clear
_exptl_crystal_colour_modifier light
_exptl_crystal_colour_primary yellow
_exptl_crystal_density_diffrn 1.478
_exptl_crystal_density_method 'not measured'
_exptl_crystal_description prism
_exptl_crystal_F_000 1592
_exptl_crystal_size_max 0.36
_exptl_crystal_size_mid 0.11
_exptl_crystal_size_min 0.06
_refine_diff_density_max 1.385
_refine_diff_density_min -0.764
_refine_diff_density_rms 0.132
_refine_ls_extinction_method none
_refine_ls_goodness_of_fit_ref 1.021
_refine_ls_hydrogen_treatment constr
_refine_ls_matrix_type full
_refine_ls_number_parameters 401
_refine_ls_number_reflns 10427
_refine_ls_number_restraints 28
_refine_ls_restrained_S_all 1.020
_refine_ls_R_factor_all 0.0561
_refine_ls_R_factor_gt 0.0335
_refine_ls_shift/su_max 0.002
_refine_ls_shift/su_mean 0.000
_refine_ls_structure_factor_coef Fsqd
_refine_ls_weighting_details 'calc w=1/[\s^2^(Fo^2^)+(0.0250P)^2^+3.6000P] where P=(Fo^2^+2Fc^2^)/3'
_refine_ls_weighting_scheme calc
_refine_ls_wR_factor_gt 0.0594
_refine_ls_wR_factor_ref 0.0653
_reflns_number_gt 8156
_reflns_number_total 10427
_reflns_threshold_expression >2sigma(I)
_cod_data_source_file d4dt02321h2.cif
_cod_data_source_block 1_14srv281
_cod_depositor_comments 'Adding full bibliography for 7717207.cif.'
_cod_original_cell_volume 3574.88(12)
_cod_database_code 7717207
_computing.bruker_data_scaling 'SADABS V2012/1 (Bruker AXS Inc.)'

_olex2_refinement_description
;
1. Fixed Uiso
 At 1.2 times of:
  All C(H) groups
 At 1.5 times of:
  All C(H,H,H) groups
2. Restrained distances
 C55B-C54B \\sim C56B-C54B \\sim C56A-C54A \\sim C55A-C54A \\sim C53B-C51B
\\sim C53A-C51A \\sim C52A-
 C51A \\sim C52B-C51B
 with sigma of 0.005
3. Others
 Fixed Sof: C51A(0.5) H51A(0.5) C51B(0.5) H51B(0.5) C52A(0.5) H52A(0.5)
 H52B(0.5) H52C(0.5) C52B(0.5) H52D(0.5) H52E(0.5) H52F(0.5) C53A(0.5)
 H53A(0.5) H53B(0.5) H53C(0.5) C53B(0.5) H53D(0.5) H53E(0.5) H53F(0.5)
 C54A(0.5) H54A(0.5) C54B(0.5) H54B(0.5) C55A(0.5) H55A(0.5) H55B(0.5)
 H55C(0.5) C55B(0.5) H55D(0.5) H55E(0.5) H55F(0.5) C56A(0.5) H56A(0.5)
 H56B(0.5) H56C(0.5) C56B(0.5) H56D(0.5) H56E(0.5) H56F(0.5)
4.a Ternary CH refined with riding coordinates:
 C48(H48), C51A(H51A), C51B(H51B), C54A(H54A), C54B(H54B)
4.b Aromatic/amide H refined with riding coordinates:
 C1(H1), C2(H2), C3(H3), C4(H4), C8(H8), C9(H9), C10(H10), C11(H11), C21(H21),
 C22(H22), C23(H23), C24(H24), C28(H28), C29(H29), C30(H30), C31(H31), C41(H41),
  C42(H42), C44(H44), C45(H45)
4.c Idealised Me refined as rotating group:
 C49(H49A,H49B,H49C), C50(H50A,H50B,H50C), C52A(H52A,H52B,H52C), C52B(H52D,
 H52E,H52F), C53A(H53A,H53B,H53C), C53B(H53D,H53E,H53F), C55A(H55A,H55B,H55C),
 C55B(H55D,H55E,H55F), C56A(H56A,H56B,H56C), C56B(H56D,H56E,H56F)
;
_olex2_submission_special_instructions 'No special instructions were received'

loop_
_space_group_symop_id
_space_group_symop_operation_xyz
1 'x, y, z'
2 '-x, y+1/2, -z+1/2'
3 '-x, -y, -z'
4 'x, -y-1/2, z-1/2'

loop_
_atom_site_label
_atom_site_type_symbol
_atom_site_fract_x
_atom_site_fract_y
_atom_site_fract_z
_atom_site_U_iso_or_equiv
_atom_site_adp_type
_atom_site_occupancy
_atom_site_calc_flag
_atom_site_disorder_assembly
_atom_site_disorder_group
_atom_site_refinement_flags_posn
Ir1 Ir 0.448276(8) 0.393618(5) 0.758909(10) 0.01364(4) Uani 1 d . . .
Cl1 Cl 0.49168(6) 0.49638(3) 0.82087(7) 0.02173(16) Uani 1 d . . .
Si1 Si -0.02019(7) 0.38246(5) 1.20514(10) 0.0301(2) Uani 1 d . . .
N1 N 0.51862(17) 0.35587(11) 0.9202(2) 0.0137(5) Uani 1 d . . .
N2 N 0.38258(18) 0.42744(11) 0.5929(2) 0.0168(5) Uani 1 d . . .
N3 N 0.32634(18) 0.40135(10) 0.8398(2) 0.0159(5) Uani 1 d . . .
C1 C 0.5674(2) 0.38573(14) 1.0191(3) 0.0177(6) Uani 1 d . . .
H1 H 0.5731 0.4273 1.0138 0.021 Uiso 1 calc . . R
C2 C 0.6093(2) 0.35844(15) 1.1272(3) 0.0218(7) Uani 1 d . . .
H2 H 0.6418 0.3809 1.1960 0.026 Uiso 1 calc . . R
C3 C 0.6036(2) 0.29795(15) 1.1350(3) 0.0235(7) Uani 1 d . . .
H3 H 0.6334 0.2781 1.2086 0.028 Uiso 1 calc . . R
C4 C 0.5541(2) 0.26682(14) 1.0344(3) 0.0213(7) Uani 1 d . . .
H4 H 0.5502 0.2251 1.0381 0.026 Uiso 1 calc . . R
C5 C 0.5101(2) 0.29616(13) 0.9282(3) 0.0166(6) Uani 1 d . . .
C6 C 0.4502(2) 0.26979(13) 0.8166(3) 0.0177(6) Uani 1 d . . .
C7 C 0.4144(2) 0.30914(13) 0.7199(3) 0.0146(6) Uani 1 d . . .
C8 C 0.3575(2) 0.28550(14) 0.6120(3) 0.0208(7) Uani 1 d . . .
H8 H 0.3329 0.3108 0.5446 0.025 Uiso 1 calc . . R
C9 C 0.3360(3) 0.22593(14) 0.6013(3) 0.0263(8) Uani 1 d . . .
H9 H 0.2975 0.2108 0.5267 0.032 Uiso 1 calc . . R
C10 C 0.3704(3) 0.18816(14) 0.6987(3) 0.0287(8) Uani 1 d . . .
H10 H 0.3544 0.1475 0.6915 0.034 Uiso 1 calc . . R
C11 C 0.4277(3) 0.20990(14) 0.8055(3) 0.0249(7) Uani 1 d . . .
H11 H 0.4520 0.1841 0.8720 0.030 Uiso 1 calc . . R
C21 C 0.2953(2) 0.45306(14) 0.5646(3) 0.0221(7) Uani 1 d . . .
H21 H 0.2593 0.4537 0.6242 0.027 Uiso 1 calc . . R
C22 C 0.2557(3) 0.47832(15) 0.4538(3) 0.0265(7) Uani 1 d . . .
H22 H 0.1935 0.4960 0.4370 0.032 Uiso 1 calc . . R
C23 C 0.3077(3) 0.47762(15) 0.3675(3) 0.0291(8) Uani 1 d . . .
H23 H 0.2818 0.4948 0.2898 0.035 Uiso 1 calc . . R
C24 C 0.3976(3) 0.45183(14) 0.3945(3) 0.0267(8) Uani 1 d . . .
H24 H 0.4338 0.4507 0.3352 0.032 Uiso 1 calc . . R
C25 C 0.4352(2) 0.42750(13) 0.5089(3) 0.0191(7) Uani 1 d . . .
C26 C 0.5316(2) 0.40247(13) 0.5533(3) 0.0200(7) Uani 1 d . . .
C27 C 0.5545(2) 0.38440(13) 0.6762(3) 0.0179(6) Uani 1 d . . .
C28 C 0.6471(2) 0.36105(14) 0.7231(3) 0.0223(7) Uani 1 d . . .
H28 H 0.6660 0.3487 0.8056 0.027 Uiso 1 calc . . R
C29 C 0.7120(3) 0.35556(16) 0.6510(3) 0.0296(8) Uani 1 d . . .
H29 H 0.7742 0.3393 0.6849 0.036 Uiso 1 calc . . R
C30 C 0.6872(3) 0.37338(17) 0.5306(4) 0.0335(9) Uani 1 d . . .
H30 H 0.7320 0.3692 0.4823 0.040 Uiso 1 calc . . R
C31 C 0.5971(3) 0.39720(15) 0.4811(3) 0.0270(7) Uani 1 d . . .
H31 H 0.5797 0.4099 0.3988 0.032 Uiso 1 calc . . R
C41 C 0.3354(2) 0.43190(13) 0.9427(3) 0.0178(6) Uani 1 d . . .
H41 H 0.3916 0.4552 0.9714 0.021 Uiso 1 calc . . R
C42 C 0.2673(2) 0.43125(14) 1.0089(3) 0.0217(7) Uani 1 d . . .
H42 H 0.2772 0.4535 1.0818 0.026 Uiso 1 calc . . R
C43 C 0.1840(2) 0.39777(14) 0.9682(3) 0.0230(7) Uani 1 d A . .
C44 C 0.1725(2) 0.36734(15) 0.8583(3) 0.0251(7) Uani 1 d . . .
H44 H 0.1159 0.3449 0.8259 0.030 Uiso 1 calc . . R
C45 C 0.2442(2) 0.37046(15) 0.7980(3) 0.0213(7) Uani 1 d . . .
H45 H 0.2355 0.3498 0.7233 0.026 Uiso 1 calc . . R
C46 C 0.1148(2) 0.39320(16) 1.0391(3) 0.0278(7) Uani 1 d . . .
C47 C 0.0603(2) 0.38888(16) 1.1032(3) 0.0293(8) Uani 1 d A . .
C48 C -0.1456(3) 0.37171(19) 1.1076(4) 0.0392(10) Uani 1 d A . .
H48 H -0.1904 0.3735 1.1620 0.047 Uiso 1 calc . . R
C49 C -0.1599(3) 0.3120(2) 1.0441(5) 0.0584(13) Uani 1 d . . .
H49A H -0.1194 0.3097 0.9866 0.088 Uiso 1 calc A . GR
H49B H -0.2278 0.3074 1.0002 0.088 Uiso 1 calc . . GR
H49C H -0.1416 0.2806 1.1048 0.088 Uiso 1 calc . . GR
C50 C -0.1743(3) 0.4211(2) 1.0145(5) 0.0544(13) Uani 1 d . . .
H50A H -0.1675 0.4591 1.0565 0.082 Uiso 1 calc A . GR
H50B H -0.2416 0.4157 0.9685 0.082 Uiso 1 calc . . GR
H50C H -0.1324 0.4202 0.9586 0.082 Uiso 1 calc . . GR
C51A C -0.0089(6) 0.4600(4) 1.2921(9) 0.033(2) Uiso 0.50 d A 1 D
H51A H 0.0400 0.4542 1.3714 0.039 Uiso 0.50 calc A 1 R
C51B C -0.0087(7) 0.4441(4) 1.3038(9) 0.036(3) Uiso 0.50 d A 2 D
H51B H 0.0485 0.4362 1.3733 0.043 Uiso 0.50 calc A 2 R
C52A C -0.1033(6) 0.4771(4) 1.3234(9) 0.040(2) Uiso 0.50 d A 1 D
H52A H -0.1520 0.4873 1.2487 0.060 Uiso 0.50 calc A 1 GR
H52B H -0.0918 0.5111 1.3783 0.060 Uiso 0.50 calc A 1 GR
H52C H -0.1263 0.4439 1.3633 0.060 Uiso 0.50 calc A 1 GR
C52B C -0.0948(7) 0.4530(5) 1.3589(11) 0.064(3) Uiso 0.50 d A 2 D
H52D H -0.1531 0.4606 1.2938 0.096 Uiso 0.50 calc A 2 GR
H52E H -0.0822 0.4867 1.4147 0.096 Uiso 0.50 calc A 2 GR
H52F H -0.1042 0.4175 1.4035 0.096 Uiso 0.50 calc A 2 GR
C53A C 0.0296(6) 0.5095(3) 1.2262(8) 0.030(2) Uiso 0.50 d A 1 D
H53A H 0.0897 0.4967 1.2077 0.044 Uiso 0.50 calc A 1 GR
H53B H 0.0422 0.5445 1.2783 0.044 Uiso 0.50 calc A 1 GR
H53C H -0.0183 0.5190 1.1504 0.044 Uiso 0.50 calc A 1 GR
C53B C 0.0107(8) 0.5029(4) 1.2484(10) 0.044(3) Uiso 0.50 d A 2 D
H53D H 0.0718 0.5006 1.2249 0.066 Uiso 0.50 calc A 2 GR
H53E H 0.0146 0.5344 1.3084 0.066 Uiso 0.50 calc A 2 GR
H53F H -0.0419 0.5114 1.1764 0.066 Uiso 0.50 calc A 2 GR
C54A C 0.0176(5) 0.3248(4) 1.3156(7) 0.037(2) Uiso 0.50 d A 1 D
H54A H 0.0056 0.2868 1.2698 0.044 Uiso 0.50 calc A 1 R
C54B C 0.0286(5) 0.3086(4) 1.2893(8) 0.038(2) Uiso 0.50 d A 2 D
H54B H 0.0202 0.2767 1.2270 0.045 Uiso 0.50 calc A 2 R
C55A C -0.0388(8) 0.3214(6) 1.4133(9) 0.069(3) Uiso 0.50 d A 1 D
H55A H -0.0249 0.3564 1.4654 0.104 Uiso 0.50 calc A 1 GR
H55B H -0.0195 0.2860 1.4628 0.104 Uiso 0.50 calc A 1 GR
H55C H -0.1082 0.3197 1.3742 0.104 Uiso 0.50 calc A 1 GR
C55B C -0.0319(9) 0.2926(6) 1.3781(11) 0.081(4) Uiso 0.50 d A 2 D
H55D H -0.0142 0.3184 1.4495 0.122 Uiso 0.50 calc A 2 GR
H55E H -0.0197 0.2515 1.4037 0.122 Uiso 0.50 calc A 2 GR
H55F H -0.1006 0.2977 1.3379 0.122 Uiso 0.50 calc A 2 GR
C56A C 0.1241(6) 0.3246(5) 1.3850(9) 0.048(3) Uiso 0.50 d A 1 D
H56A H 0.1644 0.3257 1.3270 0.071 Uiso 0.50 calc A 1 GR
H56B H 0.1384 0.2888 1.4343 0.071 Uiso 0.50 calc A 1 GR
H56C H 0.1379 0.3593 1.4380 0.071 Uiso 0.50 calc A 1 GR
C56B C 0.1363(5) 0.3135(4) 1.3524(9) 0.041(2) Uiso 0.50 d A 2 D
H56D H 0.1730 0.3182 1.2911 0.061 Uiso 0.50 calc A 2 GR
H56E H 0.1576 0.2776 1.3997 0.061 Uiso 0.50 calc A 2 GR
H56F H 0.1472 0.3477 1.4068 0.061 Uiso 0.50 calc A 2 GR

loop_
_atom_site_aniso_label
_atom_site_aniso_U_11
_atom_site_aniso_U_22
_atom_site_aniso_U_33
_atom_site_aniso_U_23
_atom_site_aniso_U_13
_atom_site_aniso_U_12
Ir1 0.01792(6) 0.01192(5) 0.01218(6) -0.00152(5) 0.00586(4) -0.00204(5)
Cl1 0.0365(4) 0.0142(3) 0.0176(4) -0.0031(3) 0.0126(3) -0.0063(3)
Si1 0.0197(5) 0.0440(7) 0.0298(5) 0.0074(5) 0.0120(4) 0.0000(4)
N1 0.0153(12) 0.0135(12) 0.0136(12) -0.0019(10) 0.0062(10) -0.0007(10)
N2 0.0229(14) 0.0115(12) 0.0169(13) -0.0001(10) 0.0070(11) -0.0034(10)
N3 0.0184(12) 0.0148(13) 0.0147(12) 0.0032(10) 0.0046(10) 0.0012(10)
C1 0.0164(14) 0.0192(16) 0.0176(15) -0.0031(12) 0.0041(12) -0.0009(12)
C2 0.0192(16) 0.0276(18) 0.0186(16) -0.0049(13) 0.0046(13) -0.0007(13)
C3 0.0233(17) 0.0280(18) 0.0169(16) 0.0039(13) 0.0006(13) 0.0023(14)
C4 0.0237(17) 0.0159(15) 0.0229(17) 0.0034(13) 0.0036(14) 0.0020(13)
C5 0.0163(15) 0.0167(15) 0.0182(15) 0.0016(12) 0.0073(12) 0.0008(12)
C6 0.0207(16) 0.0166(15) 0.0161(15) -0.0024(12) 0.0051(12) -0.0044(12)
C7 0.0145(14) 0.0170(15) 0.0133(14) -0.0010(11) 0.0056(11) -0.0004(11)
C8 0.0240(17) 0.0212(16) 0.0164(15) 0.0001(13) 0.0036(13) -0.0013(13)
C9 0.0318(19) 0.0204(17) 0.0237(18) -0.0049(14) 0.0018(15) -0.0072(14)
C10 0.042(2) 0.0136(16) 0.0281(18) -0.0062(14) 0.0041(16) -0.0122(15)
C11 0.0351(19) 0.0143(15) 0.0238(17) 0.0031(13) 0.0046(15) -0.0015(14)
C21 0.0267(17) 0.0209(16) 0.0186(16) 0.0011(13) 0.0057(14) -0.0019(13)
C22 0.0295(19) 0.0241(18) 0.0234(18) 0.0012(14) 0.0020(15) -0.0007(14)
C23 0.045(2) 0.0208(17) 0.0189(17) 0.0034(14) 0.0035(16) -0.0034(16)
C24 0.044(2) 0.0210(17) 0.0174(16) -0.0001(13) 0.0127(15) -0.0059(15)
C25 0.0310(18) 0.0109(14) 0.0177(15) -0.0049(12) 0.0106(14) -0.0091(13)
C26 0.0274(17) 0.0152(16) 0.0211(16) -0.0062(12) 0.0126(14) -0.0064(12)
C27 0.0188(15) 0.0135(15) 0.0226(16) -0.0070(12) 0.0072(13) -0.0061(12)
C28 0.0246(17) 0.0184(16) 0.0260(17) -0.0066(14) 0.0104(14) -0.0053(13)
C29 0.0227(18) 0.0300(19) 0.039(2) -0.0105(16) 0.0125(16) -0.0010(15)
C30 0.034(2) 0.035(2) 0.040(2) -0.0143(17) 0.0251(19) -0.0089(16)
C31 0.037(2) 0.0237(17) 0.0257(17) -0.0057(15) 0.0184(15) -0.0093(16)
C41 0.0203(15) 0.0169(15) 0.0160(15) 0.0004(12) 0.0044(13) 0.0021(12)
C42 0.0274(17) 0.0197(16) 0.0201(16) 0.0004(13) 0.0098(14) 0.0052(13)
C43 0.0214(16) 0.0239(17) 0.0260(17) 0.0083(14) 0.0104(14) 0.0105(14)
C44 0.0185(16) 0.0284(18) 0.0288(19) 0.0046(15) 0.0066(14) 0.0016(14)
C45 0.0199(16) 0.0247(17) 0.0189(16) -0.0003(13) 0.0044(13) 0.0003(13)
C46 0.0226(16) 0.0303(18) 0.0324(19) 0.0068(16) 0.0106(15) 0.0078(15)
C47 0.0226(17) 0.034(2) 0.0332(19) 0.0067(16) 0.0100(15) 0.0067(15)
C48 0.0231(19) 0.048(2) 0.048(3) -0.004(2) 0.0114(18) -0.0005(17)
C49 0.043(3) 0.045(3) 0.078(4) -0.007(3) -0.001(3) -0.001(2)
C50 0.036(2) 0.044(3) 0.070(3) -0.007(2) -0.011(2) 0.006(2)

loop_
_atom_type_symbol
_atom_type_description
_atom_type_scat_dispersion_real
_atom_type_scat_dispersion_imag
_atom_type_scat_source
C C 0.0033 0.0016 'International Tables Vol C Tables 4.2.6.8 and 6.1.1.4'
H H 0.0000 0.0000 'International Tables Vol C Tables 4.2.6.8 and 6.1.1.4'
Cl Cl 0.1484 0.1585 'International Tables Vol C Tables 4.2.6.8 and 6.1.1.4'
Ir Ir -1.4442 7.9887 'International Tables Vol C Tables 4.2.6.8 and 6.1.1.4'
N N 0.0061 0.0033 'International Tables Vol C Tables 4.2.6.8 and 6.1.1.4'
Si Si 0.0817 0.0704 'International Tables Vol C Tables 4.2.6.8 and 6.1.1.4'

loop_
_geom_angle_atom_site_label_1
_geom_angle_atom_site_label_2
_geom_angle_atom_site_label_3
_geom_angle
_geom_angle_site_symmetry_1
_geom_angle_site_symmetry_3
_geom_angle_publ_flag
N1 Ir1 Cl1 96.26(7) . . ?
N1 Ir1 N3 85.41(9) . . ?
N2 Ir1 Cl1 86.09(7) . . ?
N2 Ir1 N1 176.33(10) . . ?
N2 Ir1 N3 97.49(10) . . ?
N3 Ir1 Cl1 88.52(7) . . ?
C7 Ir1 Cl1 176.37(8) . . ?
C7 Ir1 N1 80.42(11) . . ?
C7 Ir1 N2 97.30(11) . . ?
C7 Ir1 N3 89.76(10) . . ?
C27 Ir1 Cl1 93.83(8) . . ?
C27 Ir1 N1 96.79(11) . . ?
C27 Ir1 N2 80.21(12) . . ?
C27 Ir1 N3 176.58(11) . . ?
C27 Ir1 C7 88.04(11) . . ?
C47 Si1 C48 107.32(18) . . ?
C47 Si1 C51A 104.9(2) . . ?
C47 Si1 C54B 99.9(3) . . ?
C48 Si1 C51A 110.6(3) . . ?
C48 Si1 C54B 110.2(3) . . ?
C51B Si1 C47 111.4(3) . . ?
C51B Si1 C48 113.5(3) . . ?
C51B Si1 C51A 9.3(4) . . ?
C51B Si1 C54A 99.7(4) . . ?
C51B Si1 C54B 113.6(4) . . ?
C54A Si1 C47 111.9(3) . . ?
C54A Si1 C48 113.1(3) . . ?
C54A Si1 C51A 108.8(4) . . ?
C54A Si1 C54B 15.1(4) . . ?
C54B Si1 C51A 122.2(4) . . ?
C1 N1 Ir1 124.9(2) . . ?
C1 N1 C5 118.7(3) . . ?
C5 N1 Ir1 116.4(2) . . ?
C21 N2 Ir1 124.7(2) . . ?
C21 N2 C25 118.8(3) . . ?
C25 N2 Ir1 116.4(2) . . ?
C41 N3 Ir1 120.1(2) . . ?
C41 N3 C45 117.3(3) . . ?
C45 N3 Ir1 122.1(2) . . ?
N1 C1 H1 118.7 . . ?
N1 C1 C2 122.5(3) . . ?
C2 C1 H1 118.7 . . ?
C1 C2 H2 120.4 . . ?
C1 C2 C3 119.2(3) . . ?
C3 C2 H2 120.4 . . ?
C2 C3 H3 120.5 . . ?
C4 C3 C2 118.9(3) . . ?
C4 C3 H3 120.5 . . ?
C3 C4 H4 119.9 . . ?
C3 C4 C5 120.1(3) . . ?
C5 C4 H4 119.9 . . ?
N1 C5 C4 120.5(3) . . ?
N1 C5 C6 112.9(3) . . ?
C4 C5 C6 126.6(3) . . ?
C7 C6 C5 115.7(3) . . ?
C11 C6 C5 123.2(3) . . ?
C11 C6 C7 121.1(3) . . ?
C6 C7 Ir1 114.5(2) . . ?
C8 C7 Ir1 128.2(2) . . ?
C8 C7 C6 117.3(3) . . ?
C7 C8 H8 119.4 . . ?
C9 C8 C7 121.3(3) . . ?
C9 C8 H8 119.4 . . ?
C8 C9 H9 119.8 . . ?
C8 C9 C10 120.5(3) . . ?
C10 C9 H9 119.8 . . ?
C9 C10 H10 120.2 . . ?
C11 C10 C9 119.7(3) . . ?
C11 C10 H10 120.2 . . ?
C6 C11 H11 119.9 . . ?
C10 C11 C6 120.2(3) . . ?
C10 C11 H11 119.9 . . ?
N2 C21 H21 118.5 . . ?
N2 C21 C22 123.0(3) . . ?
C22 C21 H21 118.5 . . ?
C21 C22 H22 120.7 . . ?
C21 C22 C23 118.6(3) . . ?
C23 C22 H22 120.7 . . ?
C22 C23 H23 120.3 . . ?
C22 C23 C24 119.4(3) . . ?
C24 C23 H23 120.3 . . ?
C23 C24 H24 120.1 . . ?
C23 C24 C25 119.8(3) . . ?
C25 C24 H24 120.1 . . ?
N2 C25 C24 120.4(3) . . ?
N2 C25 C26 113.7(3) . . ?
C24 C25 C26 125.9(3) . . ?
C27 C26 C25 114.6(3) . . ?
C31 C26 C25 123.1(3) . . ?
C31 C26 C27 122.3(3) . . ?
C26 C27 Ir1 115.1(2) . . ?
C28 C27 Ir1 128.5(3) . . ?
C28 C27 C26 116.4(3) . . ?
C27 C28 H28 119.4 . . ?
C29 C28 C27 121.2(3) . . ?
C29 C28 H28 119.4 . . ?
C28 C29 H29 119.5 . . ?
C30 C29 C28 121.0(3) . . ?
C30 C29 H29 119.5 . . ?
C29 C30 H30 120.1 . . ?
C31 C30 C29 119.8(3) . . ?
C31 C30 H30 120.1 . . ?
C26 C31 H31 120.3 . . ?
C30 C31 C26 119.4(3) . . ?
C30 C31 H31 120.3 . . ?
N3 C41 H41 118.3 . . ?
N3 C41 C42 123.3(3) . . ?
C42 C41 H41 118.3 . . ?
C41 C42 H42 120.3 . . ?
C41 C42 C43 119.4(3) . . ?
C43 C42 H42 120.3 . . ?
C42 C43 C44 117.6(3) . . ?
C42 C43 C46 120.7(3) . . ?
C44 C43 C46 121.7(3) . . ?
C43 C44 H44 120.4 . . ?
C45 C44 C43 119.1(3) . . ?
C45 C44 H44 120.4 . . ?
N3 C45 C44 123.2(3) . . ?
N3 C45 H45 118.4 . . ?
C44 C45 H45 118.4 . . ?
C47 C46 C43 177.0(4) . . ?
C46 C47 Si1 178.3(3) . . ?
Si1 C48 H48 107.4 . . ?
C49 C48 Si1 112.9(3) . . ?
C49 C48 H48 107.4 . . ?
C49 C48 C50 110.2(4) . . ?
C50 C48 Si1 111.4(3) . . ?
C50 C48 H48 107.4 . . ?
C48 C49 H49A 109.5 . . ?
C48 C49 H49B 109.5 . . ?
C48 C49 H49C 109.5 . . ?
H49A C49 H49B 109.5 . . ?
H49A C49 H49C 109.5 . . ?
H49B C49 H49C 109.5 . . ?
C48 C50 H50A 109.5 . . ?
C48 C50 H50B 109.5 . . ?
C48 C50 H50C 109.5 . . ?
H50A C50 H50B 109.5 . . ?
H50A C50 H50C 109.5 . . ?
H50B C50 H50C 109.5 . . ?
Si1 C51A H51A 106.3 . . ?
C52A C51A Si1 111.9(6) . . ?
C52A C51A H51A 106.3 . . ?
C53A C51A Si1 113.4(6) . . ?
C53A C51A H51A 106.3 . . ?
C53A C51A C52A 112.2(7) . . ?
Si1 C51B H51B 106.5 . . ?
C52B C51B Si1 114.1(7) . . ?
C52B C51B H51B 106.5 . . ?
C53B C51B Si1 115.1(7) . . ?
C53B C51B H51B 106.5 . . ?
C53B C51B C52B 107.6(8) . . ?
C51B C52B H52D 109.5 . . ?
C51B C52B H52E 109.5 . . ?
C51B C52B H52F 109.5 . . ?
H52D C52B H52E 109.5 . . ?
H52D C52B H52F 109.5 . . ?
H52E C52B H52F 109.5 . . ?
C51B C53B H53D 109.5 . . ?
C51B C53B H53E 109.5 . . ?
C51B C53B H53F 109.5 . . ?
H53D C53B H53E 109.5 . . ?
H53D C53B H53F 109.5 . . ?
H53E C53B H53F 109.5 . . ?
Si1 C54A H54A 106.4 . . ?
C55A C54A Si1 115.0(7) . . ?
C55A C54A H54A 106.4 . . ?
C56A C54A Si1 116.5(6) . . ?
C56A C54A H54A 106.4 . . ?
C56A C54A C55A 105.5(8) . . ?
Si1 C54B H54B 108.0 . . ?
C55B C54B Si1 109.4(7) . . ?
C55B C54B H54B 108.0 . . ?
C56B C54B Si1 111.0(6) . . ?
C56B C54B H54B 108.0 . . ?
C56B C54B C55B 112.3(8) . . ?
C54B C55B H55D 109.5 . . ?
C54B C55B H55E 109.5 . . ?
C54B C55B H55F 109.5 . . ?
H55D C55B H55E 109.5 . . ?
H55D C55B H55F 109.5 . . ?
H55E C55B H55F 109.5 . . ?
C54B C56B H56D 109.5 . . ?
C54B C56B H56E 109.5 . . ?
C54B C56B H56F 109.5 . . ?
H56D C56B H56E 109.5 . . ?
H56D C56B H56F 109.5 . . ?
H56E C56B H56F 109.5 . . ?

loop_
_geom_bond_atom_site_label_1
_geom_bond_atom_site_label_2
_geom_bond_distance
_geom_bond_site_symmetry_2
_geom_bond_publ_flag
Ir1 Cl1 2.4695(7) . ?
Ir1 N1 2.043(2) . ?
Ir1 N2 2.034(3) . ?
Ir1 N3 2.178(3) . ?
Ir1 C7 2.000(3) . ?
Ir1 C27 1.992(3) . ?
Si1 C47 1.837(4) . ?
Si1 C48 1.871(4) . ?
Si1 C51A 2.005(10) . ?
Si1 C51B 1.775(10) . ?
Si1 C54A 1.799(8) . ?
Si1 C54B 1.968(9) . ?
N1 C1 1.347(4) . ?
N1 C5 1.366(4) . ?
N2 C21 1.342(4) . ?
N2 C25 1.359(4) . ?
N3 C41 1.338(4) . ?
N3 C45 1.347(4) . ?
C1 H1 0.9500 . ?
C1 C2 1.371(4) . ?
C2 H2 0.9500 . ?
C2 C3 1.379(5) . ?
C3 H3 0.9500 . ?
C3 C4 1.378(4) . ?
C4 H4 0.9500 . ?
C4 C5 1.383(4) . ?
C5 C6 1.466(4) . ?
C6 C7 1.408(4) . ?
C6 C11 1.395(4) . ?
C7 C8 1.396(4) . ?
C8 H8 0.9500 . ?
C8 C9 1.385(4) . ?
C9 H9 0.9500 . ?
C9 C10 1.388(5) . ?
C10 H10 0.9500 . ?
C10 C11 1.372(5) . ?
C11 H11 0.9500 . ?
C21 H21 0.9500 . ?
C21 C22 1.369(4) . ?
C22 H22 0.9500 . ?
C22 C23 1.376(5) . ?
C23 H23 0.9500 . ?
C23 C24 1.376(5) . ?
C24 H24 0.9500 . ?
C24 C25 1.389(4) . ?
C25 C26 1.459(5) . ?
C26 C27 1.413(4) . ?
C26 C31 1.401(4) . ?
C27 C28 1.402(4) . ?
C28 H28 0.9500 . ?
C28 C29 1.393(5) . ?
C29 H29 0.9500 . ?
C29 C30 1.384(5) . ?
C30 H30 0.9500 . ?
C30 C31 1.380(5) . ?
C31 H31 0.9500 . ?
C41 H41 0.9500 . ?
C41 C42 1.374(4) . ?
C42 H42 0.9500 . ?
C42 C43 1.391(5) . ?
C43 C44 1.400(5) . ?
C43 C46 1.433(5) . ?
C44 H44 0.9500 . ?
C44 C45 1.375(4) . ?
C45 H45 0.9500 . ?
C46 C47 1.199(5) . ?
C48 H48 1.0000 . ?
C48 C49 1.523(6) . ?
C48 C50 1.524(6) . ?
C49 H49A 0.9800 . ?
C49 H49B 0.9800 . ?
C49 H49C 0.9800 . ?
C50 H50A 0.9800 . ?
C50 H50B 0.9800 . ?
C50 H50C 0.9800 . ?
C51A H51A 1.0000 . ?
C51A C52A 1.532(5) . ?
C51A C53A 1.530(5) . ?
C51B H51B 1.0000 . ?
C51B C52B 1.532(5) . ?
C51B C53B 1.531(5) . ?
C52A H52A 0.9800 . ?
C52A H52B 0.9800 . ?
C52A H52C 0.9800 . ?
C52B H52D 0.9800 . ?
C52B H52E 0.9800 . ?
C52B H52F 0.9800 . ?
C53A H53A 0.9800 . ?
C53A H53B 0.9800 . ?
C53A H53C 0.9800 . ?
C53B H53D 0.9800 . ?
C53B H53E 0.9800 . ?
C53B H53F 0.9800 . ?
C54A H54A 1.0000 . ?
C54A C55A 1.533(5) . ?
C54A C56A 1.529(5) . ?
C54B H54B 1.0000 . ?
C54B C55B 1.532(5) . ?
C54B C56B 1.530(5) . ?
C55A H55A 0.9800 . ?
C55A H55B 0.9800 . ?
C55A H55C 0.9800 . ?
C55B H55D 0.9800 . ?
C55B H55E 0.9800 . ?
C55B H55F 0.9800 . ?
C56A H56A 0.9800 . ?
C56A H56B 0.9800 . ?
C56A H56C 0.9800 . ?
C56B H56D 0.9800 . ?
C56B H56E 0.9800 . ?
C56B H56F 0.9800 . ?
